data_4100679
loop_
_publ_author_name
' Toshiya Hozumi '
' Kazuhito Hashimoto '
' Ohkoshi Shin-ichi '

_publ_section_title
;
Electrochemical synthesis, crystal structure, and photomagnetic properties
 of a three-dimensional cyano-bridged copper-molybdenum complex
;
_journal_name_full 'Journal of the American Chemical Society'
_journal_paper_doi 10.1021/ja0443777
_journal_year 2005
_chemical_formula_sum 'C60 H111 Ir6 N O10 P4 Pt4'
_chemical_formula_weight 3063.94
_space_group_IT_number 14
_symmetry_cell_setting monoclinic
_symmetry_space_group_name_Hall '-P 2yn'
_symmetry_space_group_name_H-M 'P 1 21/n 1'
_cell_angle_alpha 90.00
_cell_angle_beta 91.7320(10)
_cell_angle_gamma 90.00
_cell_formula_units_Z 4
_cell_length_a 19.6831(6)
_cell_length_b 15.6634(4)
_cell_length_c 25.1088(7)
_cell_measurement_temperature 296(2)
_cell_volume 7737.6(4)
_diffrn_ambient_temperature 296(2)
_exptl_crystal_density_diffrn 2.630
_cod_depositor_comments
;
The following automatic conversions were performed:
'_symmetry_cell_setting' value 'Monoclinic' changed to 'monoclinic'
according to '/home/saulius/struct/CIF-dictionaries/cif_core.dic'
dictionary named 'cif_core.dic' version 2.4.1 from 2010-06-29.

Automatic conversion script
Id: cif_fix_enum 1527 2010-12-29 10:47:43Z saulius 
;
_cod_original_sg_symbol_H-M 'P 21/n'
_cod_database_code 4100679

loop_
_symmetry_equiv_pos_as_xyz
'x, y, z'
'-x+1/2, y+1/2, -z+1/2'
'-x, -y, -z'
'x-1/2, -y-1/2, z-1/2'

loop_
_atom_site_label
_atom_site_type_symbol
_atom_site_fract_x
_atom_site_fract_y
_atom_site_fract_z
_atom_site_U_iso_or_equiv
_atom_site_adp_type
_atom_site_occupancy
_atom_site_symmetry_multiplicity
_atom_site_calc_flag
_atom_site_refinement_flags
_atom_site_disorder_assembly
_atom_site_disorder_group
Pt1 Pt 0.19093(2) 0.14401(3) 0.11582(2) 0.02689(12) Uani 1 1 d . . .
Pt2 Pt 0.24403(3) 0.22507(3) -0.08992(2) 0.02901(12) Uani 1 1 d . . .
Pt3 Pt 0.24524(2) 0.45720(3) 0.03886(2) 0.02809(12) Uani 1 1 d . . .
Pt4 Pt 0.31624(2) 0.18736(3) 0.08857(2) 0.02625(12) Uani 1 1 d . . .
Ir1 Ir 0.30688(2) 0.29764(3) 0.00689(2) 0.02449(11) Uani 1 1 d . . .
Ir2 Ir 0.21544(2) 0.30097(3) 0.08546(2) 0.02449(11) Uani 1 1 d . . .
Ir3 Ir 0.21504(2) 0.17146(3) 0.01539(2) 0.02478(12) Uani 1 1 d . . .
Ir4 Ir 0.17217(2) 0.32721(3) -0.01617(2) 0.02695(12) Uani 1 1 d . . .
Ir5 Ir 0.33493(3) 0.14200(3) -0.01950(2) 0.03063(13) Uani 1 1 d . . .
Ir6 Ir 0.33721(3) 0.36456(3) 0.09882(2) 0.02949(12) Uani 1 1 d . . .
P1 P 0.08284(17) 0.1079(2) 0.13592(14) 0.0316(8) Uani 1 1 d . . .
P2 P 0.24690(18) 0.2010(2) -0.18125(14) 0.0326(8) Uani 1 1 d . . .
P3 P 0.26708(19) 0.6011(2) 0.02153(16) 0.0370(9) Uani 1 1 d . . .
P4 P 0.38918(17) 0.1141(2) 0.14665(15) 0.0342(8) Uani 1 1 d . . .
O10 O 0.4127(6) 0.3782(7) -0.0607(5) 0.073(4) Uani 1 1 d . . .
O20 O 0.1405(6) 0.4184(6) 0.1582(5) 0.068(4) Uani 1 1 d . . .
O30 O 0.1459(6) 0.0322(7) -0.0485(4) 0.063(3) Uani 1 1 d . . .
O40 O 0.0311(6) 0.2864(7) -0.0548(5) 0.072(4) Uani 1 1 d . . .
O41 O 0.1001(5) 0.4845(6) 0.0171(5) 0.056(3) Uani 1 1 d . . .
O42 O 0.2096(7) 0.4020(6) -0.1192(5) 0.071(4) Uani 1 1 d . . .
O50 O 0.4731(5) 0.1639(6) -0.0628(5) 0.065(3) Uani 1 1 d . . .
O51 O 0.3327(7) -0.0484(6) -0.0345(5) 0.078(4) Uani 1 1 d . . .
O60 O 0.3113(7) 0.4420(8) 0.2051(5) 0.084(4) Uani 1 1 d . . .
O61 O 0.4829(6) 0.4169(7) 0.0977(6) 0.076(4) Uani 1 1 d . . .
C10 C 0.3716(7) 0.3476(8) -0.0353(6) 0.042(4) Uani 1 1 d . . .
C11 C 0.0125(7) 0.1592(8) 0.0946(6) 0.040(4) Uani 1 1 d . . .
C12 C 0.0762(7) -0.0131(8) 0.1288(6) 0.039(3) Uani 1 1 d . . .
C13 C 0.0714(7) 0.1375(8) 0.2092(6) 0.040(3) Uani 1 1 d . . .
C14 C 0.2492(9) 0.0805(9) -0.1939(6) 0.054(4) Uani 1 1 d . . .
C15 C 0.1704(8) 0.2406(9) -0.2195(6) 0.052(4) Uani 1 1 d . . .
C16 C 0.3270(9) 0.2509(13) -0.2109(7) 0.075(6) Uani 1 1 d . . .
C17 C 0.2481(9) 0.6365(9) -0.0498(7) 0.062(5) Uani 1 1 d . . .
C18 C 0.3614(7) 0.6249(8) 0.0362(6) 0.039(3) Uani 1 1 d . . .
C19 C 0.2150(8) 0.6676(8) 0.0693(8) 0.056(5) Uani 1 1 d . . .
C20 C 0.1692(7) 0.3756(8) 0.1293(6) 0.041(4) Uani 1 1 d . . .
C21 C 0.4793(6) 0.1080(9) 0.1176(7) 0.047(4) Uani 1 1 d . . .
C22 C 0.3970(8) 0.1689(9) 0.2148(6) 0.046(4) Uani 1 1 d . . .
C23 C 0.3592(7) -0.0003(8) 0.1581(7) 0.050(4) Uani 1 1 d . . .
C30 C 0.1701(7) 0.0921(11) -0.0251(5) 0.055(5) Uani 1 1 d . . .
C40 C 0.0846(9) 0.3035(9) -0.0393(7) 0.050(4) Uani 1 1 d . . .
C41 C 0.1498(7) 0.4428(7) 0.0101(6) 0.039(3) Uani 1 1 d . . .
C42 C 0.2054(7) 0.3419(8) -0.0907(5) 0.037(3) Uani 1 1 d . . .
C50 C 0.4208(7) 0.1560(8) -0.0469(6) 0.042(4) Uani 1 1 d . . .
C51 C 0.3338(7) 0.0250(8) -0.0307(6) 0.047(4) Uani 1 1 d . . .
C60 C 0.3236(8) 0.4111(9) 0.1656(6) 0.048(4) Uani 1 1 d . . .
C61 C 0.4286(8) 0.3968(9) 0.0971(7) 0.052(4) Uani 1 1 d . . .
C62 C 0.1093(8) -0.0386(8) 0.0762(6) 0.053(4) Uani 1 1 d . . .
H62A H 0.1112 -0.0997 0.0737 0.080 Uiso 1 1 calc R . .
H62B H 0.1545 -0.0157 0.0755 0.080 Uiso 1 1 calc R . .
H62C H 0.0828 -0.0163 0.0467 0.080 Uiso 1 1 calc R . .
C63 C 0.1185(8) -0.0577(8) 0.1731(6) 0.055(4) Uani 1 1 d . . .
H63A H 0.0975 -0.0490 0.2067 0.083 Uiso 1 1 calc R . .
H63B H 0.1636 -0.0343 0.1746 0.083 Uiso 1 1 calc R . .
H63C H 0.1208 -0.1178 0.1657 0.083 Uiso 1 1 calc R . .
C64 C 0.0051(7) -0.0510(9) 0.1291(7) 0.059(5) Uani 1 1 d . . .
H64A H -0.0230 -0.0238 0.1022 0.088 Uiso 1 1 calc R . .
H64B H -0.0140 -0.0422 0.1634 0.088 Uiso 1 1 calc R . .
H64C H 0.0074 -0.1111 0.1219 0.088 Uiso 1 1 calc R . .
C65 C 0.1407(8) 0.1259(11) 0.2378(6) 0.065(5) Uani 1 1 d . . .
H65A H 0.1746 0.1575 0.2194 0.097 Uiso 1 1 calc R . .
H65B H 0.1526 0.0665 0.2383 0.097 Uiso 1 1 calc R . .
H65C H 0.1384 0.1465 0.2737 0.097 Uiso 1 1 calc R . .
C66 C 0.0171(8) 0.0868(11) 0.2396(7) 0.071(6) Uani 1 1 d . . .
H66A H 0.0153 0.1077 0.2755 0.106 Uiso 1 1 calc R . .
H66B H 0.0289 0.0273 0.2401 0.106 Uiso 1 1 calc R . .
H66C H -0.0265 0.0940 0.2220 0.106 Uiso 1 1 calc R . .
C67 C 0.0553(8) 0.2306(9) 0.2151(7) 0.060(5) Uani 1 1 d . . .
H67A H 0.0365 0.2406 0.2494 0.090 Uiso 1 1 calc R . .
H67B H 0.0229 0.2474 0.1877 0.090 Uiso 1 1 calc R . .
H67C H 0.0961 0.2635 0.2119 0.090 Uiso 1 1 calc R . .
C68 C -0.0597(8) 0.1490(9) 0.1178(7) 0.060(5) Uani 1 1 d . . .
H68A H -0.0607 0.1761 0.1521 0.090 Uiso 1 1 calc R . .
H68B H -0.0700 0.0894 0.1215 0.090 Uiso 1 1 calc R . .
H68C H -0.0927 0.1752 0.0941 0.090 Uiso 1 1 calc R . .
C69 C 0.0250(7) 0.2552(8) 0.0882(7) 0.052(4) Uani 1 1 d . . .
H69A H -0.0021 0.2764 0.0586 0.078 Uiso 1 1 calc R . .
H69B H 0.0722 0.2649 0.0818 0.078 Uiso 1 1 calc R . .
H69C H 0.0127 0.2844 0.1201 0.078 Uiso 1 1 calc R . .
C70 C 0.0084(8) 0.1218(9) 0.0369(6) 0.054(4) Uani 1 1 d . . .
H70A H -0.0222 0.1557 0.0152 0.081 Uiso 1 1 calc R . .
H70B H -0.0079 0.0641 0.0381 0.081 Uiso 1 1 calc R . .
H70C H 0.0528 0.1227 0.0221 0.081 Uiso 1 1 calc R . .
C71 C 0.1810(12) 0.0457(10) -0.1817(8) 0.107(9) Uani 1 1 d . . .
H71A H 0.1840 -0.0151 -0.1773 0.160 Uiso 1 1 calc R . .
H71B H 0.1495 0.0587 -0.2105 0.160 Uiso 1 1 calc R . .
H71C H 0.1655 0.0710 -0.1494 0.160 Uiso 1 1 calc R . .
C72 C 0.3001(14) 0.0383(13) -0.1562(9) 0.150(13) Uani 1 1 d . . .
H72A H 0.2873 0.0481 -0.1201 0.225 Uiso 1 1 calc R . .
H72B H 0.3444 0.0618 -0.1615 0.225 Uiso 1 1 calc R . .
H72C H 0.3008 -0.0220 -0.1631 0.225 Uiso 1 1 calc R . .
C73 C 0.2653(10) 0.0543(10) -0.2502(7) 0.080(6) Uani 1 1 d . . .
H73A H 0.3133 0.0590 -0.2551 0.121 Uiso 1 1 calc R . .
H73B H 0.2415 0.0910 -0.2751 0.121 Uiso 1 1 calc R . .
H73C H 0.2513 -0.0037 -0.2562 0.121 Uiso 1 1 calc R . .
C74 C 0.3874(9) 0.2007(17) -0.1887(11) 0.148(13) Uani 1 1 d . . .
H74A H 0.4287 0.2254 -0.2012 0.222 Uiso 1 1 calc R . .
H74B H 0.3840 0.1425 -0.2005 0.222 Uiso 1 1 calc R . .
H74C H 0.3877 0.2025 -0.1505 0.222 Uiso 1 1 calc R . .
C75 C 0.3279(11) 0.2493(14) -0.2715(7) 0.103(8) Uani 1 1 d . . .
H75A H 0.2882 0.2777 -0.2859 0.155 Uiso 1 1 calc R . .
H75B H 0.3281 0.1911 -0.2837 0.155 Uiso 1 1 calc R . .
H75C H 0.3679 0.2779 -0.2833 0.155 Uiso 1 1 calc R . .
C76 C 0.3351(11) 0.3394(14) -0.1901(9) 0.124(11) Uani 1 1 d . . .
H76A H 0.3315 0.3391 -0.1521 0.186 Uiso 1 1 calc R . .
H76B H 0.3002 0.3752 -0.2056 0.186 Uiso 1 1 calc R . .
H76C H 0.3789 0.3611 -0.1992 0.186 Uiso 1 1 calc R . .
C77 C 0.1550(10) 0.2059(11) -0.2770(7) 0.075(6) Uani 1 1 d . . .
H77A H 0.1359 0.1496 -0.2749 0.113 Uiso 1 1 calc R . .
H77B H 0.1963 0.2037 -0.2963 0.113 Uiso 1 1 calc R . .
H77C H 0.1232 0.2431 -0.2952 0.113 Uiso 1 1 calc R . .
C78 C 0.1090(8) 0.2375(13) -0.1875(8) 0.089(7) Uani 1 1 d . . .
H78A H 0.0730 0.2101 -0.2076 0.134 Uiso 1 1 calc R . .
H78B H 0.0955 0.2946 -0.1786 0.134 Uiso 1 1 calc R . .
H78C H 0.1185 0.2059 -0.1554 0.134 Uiso 1 1 calc R . .
C79 C 0.1734(11) 0.3388(11) -0.2323(8) 0.092(7) Uani 1 1 d . . .
H79A H 0.1354 0.3542 -0.2551 0.139 Uiso 1 1 calc R . .
H79B H 0.2149 0.3514 -0.2498 0.139 Uiso 1 1 calc R . .
H79C H 0.1719 0.3708 -0.1997 0.139 Uiso 1 1 calc R . .
C80 C 0.2984(9) 0.5981(11) -0.0875(7) 0.075(6) Uani 1 1 d . . .
H80A H 0.2924 0.5373 -0.0889 0.112 Uiso 1 1 calc R . .
H80B H 0.3438 0.6111 -0.0751 0.112 Uiso 1 1 calc R . .
H80C H 0.2908 0.6217 -0.1225 0.112 Uiso 1 1 calc R . .
C81 C 0.1794(9) 0.6016(10) -0.0683(7) 0.076(6) Uani 1 1 d . . .
H81A H 0.1673 0.6247 -0.1027 0.115 Uiso 1 1 calc R . .
H81B H 0.1457 0.6175 -0.0433 0.115 Uiso 1 1 calc R . .
H81C H 0.1818 0.5405 -0.0706 0.115 Uiso 1 1 calc R . .
C82 C 0.2462(11) 0.7364(10) -0.0587(9) 0.099(8) Uani 1 1 d . . .
H82A H 0.2341 0.7484 -0.0953 0.149 Uiso 1 1 calc R . .
H82B H 0.2902 0.7600 -0.0502 0.149 Uiso 1 1 calc R . .
H82C H 0.2132 0.7614 -0.0361 0.149 Uiso 1 1 calc R . .
C83 C 0.2451(8) 0.7585(9) 0.0812(8) 0.072(6) Uani 1 1 d . . .
H83A H 0.2348 0.7957 0.0517 0.107 Uiso 1 1 calc R . .
H83B H 0.2935 0.7543 0.0865 0.107 Uiso 1 1 calc R . .
H83C H 0.2255 0.7811 0.1128 0.107 Uiso 1 1 calc R . .
C84 C 0.1441(9) 0.6788(9) 0.0514(9) 0.084(7) Uani 1 1 d . . .
H84A H 0.1246 0.6241 0.0428 0.126 Uiso 1 1 calc R . .
H84B H 0.1422 0.7145 0.0203 0.126 Uiso 1 1 calc R . .
H84C H 0.1191 0.7050 0.0792 0.126 Uiso 1 1 calc R . .
C85 C 0.2153(10) 0.6204(10) 0.1232(7) 0.086(7) Uani 1 1 d . . .
H85A H 0.1884 0.6516 0.1479 0.129 Uiso 1 1 calc R . .
H85B H 0.2611 0.6158 0.1371 0.129 Uiso 1 1 calc R . .
H85C H 0.1964 0.5643 0.1182 0.129 Uiso 1 1 calc R . .
C86 C 0.4027(7) 0.5550(8) 0.0083(7) 0.055(5) Uani 1 1 d . . .
H86A H 0.4484 0.5544 0.0230 0.083 Uiso 1 1 calc R . .
H86B H 0.4036 0.5668 -0.0292 0.083 Uiso 1 1 calc R . .
H86C H 0.3819 0.5004 0.0138 0.083 Uiso 1 1 calc R . .
C87 C 0.3797(9) 0.6179(9) 0.0963(7) 0.071(5) Uani 1 1 d . . .
H87A H 0.3661 0.5629 0.1091 0.106 Uiso 1 1 calc R . .
H87B H 0.3563 0.6617 0.1152 0.106 Uiso 1 1 calc R . .
H87C H 0.4278 0.6247 0.1018 0.106 Uiso 1 1 calc R . .
C88 C 0.3876(9) 0.7137(9) 0.0154(8) 0.078(6) Uani 1 1 d . . .
H88A H 0.4352 0.7193 0.0240 0.116 Uiso 1 1 calc R . .
H88B H 0.3631 0.7589 0.0322 0.116 Uiso 1 1 calc R . .
H88C H 0.3803 0.7169 -0.0225 0.116 Uiso 1 1 calc R . .
C89 C 0.2981(8) 0.0012(9) 0.1960(7) 0.058(4) Uani 1 1 d . . .
H89A H 0.2778 -0.0545 0.1971 0.088 Uiso 1 1 calc R . .
H89B H 0.2649 0.0418 0.1831 0.088 Uiso 1 1 calc R . .
H89C H 0.3138 0.0172 0.2311 0.088 Uiso 1 1 calc R . .
C90 C 0.3338(9) -0.0366(9) 0.1047(9) 0.084(7) Uani 1 1 d . . .
H90A H 0.2874 -0.0547 0.1075 0.127 Uiso 1 1 calc R . .
H90B H 0.3614 -0.0844 0.0953 0.127 Uiso 1 1 calc R . .
H90C H 0.3365 0.0066 0.0777 0.127 Uiso 1 1 calc R . .
C91 C 0.4138(8) -0.0610(9) 0.1815(8) 0.070(6) Uani 1 1 d . . .
H91A H 0.4345 -0.0357 0.2128 0.104 Uiso 1 1 calc R . .
H91B H 0.4478 -0.0708 0.1556 0.104 Uiso 1 1 calc R . .
H91C H 0.3931 -0.1142 0.1908 0.104 Uiso 1 1 calc R . .
C92 C 0.4784(8) 0.0428(9) 0.0733(7) 0.058(4) Uani 1 1 d . . .
H92A H 0.5151 0.0541 0.0499 0.087 Uiso 1 1 calc R . .
H92B H 0.4360 0.0462 0.0535 0.087 Uiso 1 1 calc R . .
H92C H 0.4836 -0.0133 0.0882 0.087 Uiso 1 1 calc R . .
C93 C 0.4963(7) 0.1952(9) 0.0935(7) 0.054(4) Uani 1 1 d . . .
H93A H 0.5424 0.1950 0.0822 0.081 Uiso 1 1 calc R . .
H93B H 0.4908 0.2389 0.1199 0.081 Uiso 1 1 calc R . .
H93C H 0.4662 0.2062 0.0635 0.081 Uiso 1 1 calc R . .
C94 C 0.5350(7) 0.0840(10) 0.1568(8) 0.068(5) Uani 1 1 d . . .
H94A H 0.5274 0.0272 0.1697 0.102 Uiso 1 1 calc R . .
H94B H 0.5354 0.1232 0.1862 0.102 Uiso 1 1 calc R . .
H94C H 0.5780 0.0863 0.1398 0.102 Uiso 1 1 calc R . .
C95 C 0.4289(8) 0.1170(11) 0.2613(7) 0.066(5) Uani 1 1 d . . .
H95A H 0.4759 0.1061 0.2546 0.099 Uiso 1 1 calc R . .
H95B H 0.4052 0.0638 0.2645 0.099 Uiso 1 1 calc R . .
H95C H 0.4256 0.1489 0.2938 0.099 Uiso 1 1 calc R . .
C96 C 0.4417(8) 0.2497(9) 0.2110(7) 0.057(4) Uani 1 1 d . . .
H96A H 0.4321 0.2875 0.2399 0.086 Uiso 1 1 calc R . .
H96B H 0.4320 0.2780 0.1777 0.086 Uiso 1 1 calc R . .
H96C H 0.4888 0.2337 0.2130 0.086 Uiso 1 1 calc R . .
C97 C 0.3273(8) 0.2015(10) 0.2305(6) 0.057(4) Uani 1 1 d . . .
H97A H 0.2991 0.1541 0.2396 0.085 Uiso 1 1 calc R . .
H97B H 0.3065 0.2320 0.2011 0.085 Uiso 1 1 calc R . .
H97C H 0.3325 0.2390 0.2606 0.085 Uiso 1 1 calc R . .
N1 N 0.9501(11) 0.4364(16) 0.1993(10) 0.143(9) Uani 1 1 d . . .
C1 C 0.9634(10) 0.4695(14) 0.1618(9) 0.079(6) Uani 1 1 d . . .
C2 C 0.9824(11) 0.5114(12) 0.1169(8) 0.093(7) Uani 1 1 d . . .
H2A H 0.9610 0.5665 0.1154 0.139 Uiso 1 1 calc R . .
H2B H 0.9685 0.4789 0.0860 0.139 Uiso 1 1 calc R . .
H2C H 1.0309 0.5183 0.1176 0.139 Uiso 1 1 calc R . .

loop_
_atom_site_aniso_label
_atom_site_aniso_U_11
_atom_site_aniso_U_22
_atom_site_aniso_U_33
_atom_site_aniso_U_23
_atom_site_aniso_U_13
_atom_site_aniso_U_12
Pt1 0.0265(3) 0.0296(2) 0.0245(3) 0.0031(2) -0.0002(2) -0.00231(18)
Pt2 0.0327(3) 0.0329(3) 0.0213(3) -0.0028(2) 0.0000(2) -0.0002(2)
Pt3 0.0326(3) 0.0245(2) 0.0269(3) -0.0012(2) -0.0024(2) -0.00087(18)
Pt4 0.0236(3) 0.0290(2) 0.0258(3) 0.0012(2) -0.0036(2) -0.00003(18)
Ir1 0.0241(2) 0.0269(2) 0.0224(3) -0.00178(19) -0.0011(2) -0.00150(18)
Ir2 0.0261(3) 0.0263(2) 0.0209(3) -0.00098(19) -0.0005(2) -0.00068(18)
Ir3 0.0251(3) 0.0262(2) 0.0229(3) -0.00158(19) -0.0017(2) -0.00264(18)
Ir4 0.0273(3) 0.0300(2) 0.0233(3) -0.0020(2) -0.0032(2) 0.00111(19)
Ir5 0.0291(3) 0.0320(3) 0.0307(3) -0.0048(2) 0.0002(2) 0.0041(2)
Ir6 0.0312(3) 0.0309(2) 0.0260(3) -0.0025(2) -0.0059(2) -0.0043(2)
P1 0.0305(18) 0.0372(17) 0.027(2) 0.0056(15) -0.0001(16) -0.0030(14)
P2 0.037(2) 0.0405(18) 0.020(2) -0.0033(15) 0.0001(16) 0.0022(15)
P3 0.048(2) 0.0283(16) 0.035(2) -0.0009(15) 0.0026(18) -0.0043(15)
P4 0.0296(19) 0.0367(18) 0.036(2) 0.0044(15) -0.0078(17) 0.0012(14)
O10 0.066(8) 0.092(8) 0.065(9) -0.012(7) 0.036(7) -0.038(6)
O20 0.082(9) 0.061(7) 0.063(9) -0.025(6) 0.032(7) 0.005(6)
O30 0.072(8) 0.080(7) 0.036(7) -0.018(6) -0.003(6) -0.038(6)
O40 0.046(7) 0.089(8) 0.078(10) 0.024(7) -0.033(7) -0.014(6)
O41 0.034(6) 0.051(6) 0.081(9) -0.023(6) 0.000(6) 0.014(5)
O42 0.124(11) 0.038(6) 0.050(8) -0.002(5) 0.012(8) 0.014(6)
O50 0.032(6) 0.074(7) 0.090(10) -0.009(7) 0.006(7) -0.001(5)
O51 0.112(11) 0.027(6) 0.094(10) -0.011(6) -0.004(8) 0.007(6)
O60 0.113(11) 0.093(9) 0.046(9) -0.026(7) 0.005(8) -0.007(8)
O61 0.040(7) 0.085(8) 0.103(11) 0.016(7) -0.010(7) -0.021(6)
C10 0.046(9) 0.048(8) 0.033(9) -0.016(7) 0.000(7) 0.008(7)
C11 0.029(8) 0.045(8) 0.045(10) 0.001(7) 0.003(7) -0.011(6)
C12 0.051(9) 0.039(7) 0.029(9) -0.001(6) -0.002(7) -0.011(6)
C13 0.040(8) 0.050(8) 0.031(9) -0.005(6) 0.006(7) -0.004(6)
C14 0.092(13) 0.047(9) 0.022(9) -0.009(7) -0.009(9) 0.014(8)
C15 0.068(11) 0.052(9) 0.036(10) -0.009(7) 0.007(9) -0.004(8)
C16 0.070(13) 0.126(16) 0.032(11) 0.010(11) 0.018(10) -0.030(12)
C17 0.088(14) 0.051(9) 0.046(11) 0.018(8) -0.012(10) -0.021(9)
C18 0.041(8) 0.036(7) 0.039(9) 0.008(6) -0.001(7) -0.010(6)
C19 0.052(10) 0.029(7) 0.088(15) 0.000(8) 0.005(10) -0.001(6)
C20 0.034(8) 0.030(7) 0.056(11) -0.007(7) -0.008(7) -0.003(6)
C21 0.022(7) 0.056(9) 0.063(11) 0.017(8) -0.001(8) 0.016(6)
C22 0.050(9) 0.057(9) 0.030(9) -0.013(7) -0.017(7) 0.013(7)
C23 0.038(9) 0.038(8) 0.072(13) 0.020(8) -0.018(8) 0.002(6)
C30 0.034(8) 0.126(14) 0.007(7) -0.006(8) 0.010(7) -0.035(9)
C40 0.060(11) 0.041(8) 0.046(11) -0.001(7) -0.018(9) -0.001(7)
C41 0.037(8) 0.026(6) 0.052(10) 0.001(6) -0.011(7) -0.003(6)
C42 0.053(9) 0.042(8) 0.015(8) -0.015(6) -0.002(7) 0.017(6)
C50 0.046(9) 0.040(7) 0.042(10) -0.005(6) 0.010(8) 0.013(6)
C51 0.048(9) 0.039(8) 0.054(11) 0.006(7) 0.004(8) 0.006(6)
C60 0.072(11) 0.049(8) 0.023(9) -0.006(7) -0.007(8) -0.006(7)
C61 0.039(9) 0.052(9) 0.066(12) -0.001(8) 0.001(9) -0.016(7)
C62 0.067(11) 0.042(8) 0.051(11) -0.005(7) -0.002(9) -0.008(7)
C63 0.075(12) 0.036(8) 0.055(12) 0.005(7) -0.003(10) -0.010(7)
C64 0.044(9) 0.060(9) 0.071(13) 0.023(9) -0.016(9) -0.022(7)
C65 0.082(13) 0.102(13) 0.011(8) 0.003(8) 0.004(9) -0.002(10)
C66 0.058(11) 0.108(14) 0.047(12) 0.026(10) 0.022(10) 0.003(10)
C67 0.053(10) 0.059(10) 0.069(13) -0.005(9) 0.000(10) -0.003(8)
C68 0.051(10) 0.068(10) 0.060(12) 0.004(9) -0.003(9) -0.010(8)
C69 0.034(8) 0.060(9) 0.062(12) 0.006(8) 0.014(8) 0.002(7)
C70 0.057(10) 0.055(9) 0.049(11) -0.011(8) -0.007(9) 0.003(7)
C71 0.19(3) 0.053(11) 0.080(17) -0.015(10) 0.019(17) -0.052(13)
C72 0.27(4) 0.100(17) 0.079(18) -0.029(13) -0.08(2) 0.11(2)
C73 0.123(18) 0.067(11) 0.051(13) -0.027(9) -0.008(12) 0.007(11)
C74 0.021(10) 0.25(3) 0.18(3) 0.05(2) 0.030(16) 0.019(14)
C75 0.116(19) 0.17(2) 0.022(11) 0.004(12) 0.023(12) -0.024(16)
C76 0.12(2) 0.17(2) 0.086(18) -0.044(16) 0.045(16) -0.110(17)
C77 0.088(15) 0.107(14) 0.030(11) -0.006(10) -0.011(10) -0.004(11)
C78 0.052(12) 0.152(19) 0.062(14) -0.033(13) -0.025(10) 0.026(12)
C79 0.13(2) 0.078(13) 0.063(15) 0.012(11) -0.024(14) 0.013(12)
C80 0.105(16) 0.089(13) 0.030(11) 0.012(9) -0.001(11) -0.013(11)
C81 0.104(16) 0.068(11) 0.055(13) 0.031(9) -0.036(11) -0.008(10)
C82 0.14(2) 0.057(11) 0.105(19) 0.032(12) -0.012(16) -0.015(12)
C83 0.065(11) 0.043(9) 0.108(17) -0.041(10) 0.006(11) -0.006(8)
C84 0.067(13) 0.040(9) 0.15(2) -0.029(11) 0.034(14) 0.000(8)
C85 0.140(19) 0.061(11) 0.061(14) -0.029(10) 0.053(14) -0.021(11)
C86 0.047(9) 0.045(8) 0.075(13) 0.004(8) 0.017(9) -0.004(7)
C87 0.088(14) 0.056(10) 0.068(14) -0.017(9) -0.007(11) -0.034(9)
C88 0.089(14) 0.049(10) 0.095(17) 0.015(9) 0.000(13) -0.031(9)
C89 0.058(11) 0.063(10) 0.054(12) 0.015(8) -0.008(9) -0.013(8)
C90 0.070(13) 0.027(8) 0.16(2) 0.000(10) -0.002(14) -0.019(8)
C91 0.069(12) 0.049(9) 0.090(15) 0.034(9) -0.007(11) 0.012(8)
C92 0.053(10) 0.052(9) 0.068(13) -0.003(8) -0.010(9) 0.012(7)
C93 0.043(9) 0.062(9) 0.056(12) 0.018(8) 0.004(8) 0.002(7)
C94 0.039(10) 0.072(11) 0.092(16) 0.015(10) -0.006(10) 0.006(8)
C95 0.048(10) 0.093(12) 0.056(12) 0.033(10) -0.018(9) 0.004(9)
C96 0.066(11) 0.052(9) 0.053(12) 0.005(8) -0.013(9) -0.007(8)
C97 0.057(11) 0.081(11) 0.033(10) 0.007(8) -0.003(8) 0.018(8)
N1 0.118(19) 0.19(2) 0.12(2) 0.029(17) -0.017(16) -0.060(16)
C1 0.061(13) 0.109(16) 0.066(16) 0.016(12) 0.001(12) -0.013(11)
C2 0.114(19) 0.086(14) 0.076(16) 0.009(12) -0.038(14) 0.014(12)

loop_
_geom_bond_atom_site_label_1
_geom_bond_atom_site_label_2
_geom_bond_distance
_geom_bond_site_symmetry_2
_geom_bond_publ_flag
Pt1 P1 2.273(3) . ?
Pt1 Ir3 2.6158(7) . ?
Pt1 Ir2 2.6231(6) . ?
Pt1 Pt4 2.6674(6) . ?
Pt2 C42 1.981(12) . ?
Pt2 P2 2.326(3) . ?
Pt2 Ir5 2.7983(8) . ?
Pt2 Ir3 2.8484(7) . ?
Pt2 Ir4 2.8544(6) . ?
Pt2 Ir1 2.9241(7) . ?
Pt3 C41 2.004(14) . ?
Pt3 P3 2.338(3) . ?
Pt3 Ir6 2.7359(7) . ?
Pt3 Ir2 2.7826(6) . ?
Pt3 Ir4 2.8289(7) . ?
Pt3 Ir1 2.9020(6) . ?
Pt4 P4 2.319(4) . ?
Pt4 Ir2 2.6645(6) . ?
Pt4 Ir3 2.6804(8) . ?
Pt4 Ir1 2.6834(7) . ?
Pt4 Ir6 2.8167(6) . ?
Pt4 Ir5 2.8396(7) . ?
Ir1 C10 1.854(14) . ?
Ir1 Ir6 2.5883(7) . ?
Ir1 Ir5 2.5902(6) . ?
Ir1 Ir3 2.6911(6) . ?
Ir1 Ir2 2.7106(6) . ?
Ir1 Ir4 2.7363(7) . ?
Ir2 C20 1.862(13) . ?
Ir2 Ir6 2.6077(7) . ?
Ir2 Ir3 2.6851(6) . ?
Ir2 Ir4 2.6971(7) . ?
Ir3 C30 1.819(15) . ?
Ir3 Ir5 2.5833(6) . ?
Ir3 Ir4 2.6928(6) . ?
Ir4 C40 1.840(17) . ?
Ir4 C41 1.981(12) . ?
Ir4 C42 2.014(13) . ?
Ir5 C51 1.854(14) . ?
Ir5 C50 1.857(13) . ?
Ir6 C60 1.855(15) . ?
Ir6 C61 1.871(14) . ?
P1 C11 1.885(15) . ?
P1 C12 1.909(13) . ?
P1 C13 1.918(14) . ?
P2 C15 1.868(18) . ?
P2 C14 1.915(14) . ?
P2 C16 1.929(15) . ?
P3 C17 1.901(17) . ?
P3 C19 1.910(15) . ?
P3 C18 1.919(14) . ?
P4 C23 1.910(13) . ?
P4 C22 1.916(14) . ?
P4 C21 1.940(12) . ?
O10 C10 1.150(15) . ?
O20 C20 1.148(15) . ?
O30 C30 1.198(17) . ?
O40 C40 1.143(18) . ?
O41 C41 1.194(14) . ?
O42 C42 1.188(15) . ?
O50 C50 1.123(15) . ?
O51 C51 1.155(15) . ?
O60 C60 1.137(16) . ?
O61 C61 1.114(16) . ?
C11 C69 1.532(17) . ?
C11 C68 1.559(17) . ?
C11 C70 1.56(2) . ?
C12 C64 1.521(18) . ?
C12 C63 1.54(2) . ?
C12 C62 1.543(18) . ?
C13 C67 1.501(18) . ?
C13 C65 1.53(2) . ?
C13 C66 1.550(17) . ?
C14 C71 1.49(2) . ?
C14 C72 1.51(2) . ?
C14 C73 1.52(2) . ?
C15 C78 1.47(2) . ?
C15 C77 1.56(2) . ?
C15 C79 1.57(2) . ?
C16 C76 1.49(3) . ?
C16 C74 1.52(3) . ?
C16 C75 1.52(2) . ?
C17 C80 1.52(2) . ?
C17 C81 1.52(2) . ?
C17 C82 1.58(2) . ?
C18 C86 1.543(17) . ?
C18 C87 1.54(2) . ?
C18 C88 1.577(17) . ?
C19 C84 1.46(2) . ?
C19 C85 1.54(2) . ?
C19 C83 1.566(18) . ?
C21 C94 1.50(2) . ?
C21 C92 1.51(2) . ?
C21 C93 1.534(18) . ?
C22 C97 1.527(19) . ?
C22 C95 1.54(2) . ?
C22 C96 1.55(2) . ?
C23 C90 1.53(2) . ?
C23 C91 1.54(2) . ?
C23 C89 1.556(19) . ?
C62 H62A 0.9600 . ?
C62 H62B 0.9600 . ?
C62 H62C 0.9600 . ?
C63 H63A 0.9600 . ?
C63 H63B 0.9600 . ?
C63 H63C 0.9600 . ?
C64 H64A 0.9600 . ?
C64 H64B 0.9600 . ?
C64 H64C 0.9600 . ?
C65 H65A 0.9600 . ?
C65 H65B 0.9600 . ?
C65 H65C 0.9600 . ?
C66 H66A 0.9600 . ?
C66 H66B 0.9600 . ?
C66 H66C 0.9600 . ?
C67 H67A 0.9600 . ?
C67 H67B 0.9600 . ?
C67 H67C 0.9600 . ?
C68 H68A 0.9600 . ?
C68 H68B 0.9600 . ?
C68 H68C 0.9600 . ?
C69 H69A 0.9600 . ?
C69 H69B 0.9600 . ?
C69 H69C 0.9600 . ?
C70 H70A 0.9600 . ?
C70 H70B 0.9600 . ?
C70 H70C 0.9600 . ?
C71 H71A 0.9600 . ?
C71 H71B 0.9600 . ?
C71 H71C 0.9600 . ?
C72 H72A 0.9600 . ?
C72 H72B 0.9600 . ?
C72 H72C 0.9600 . ?
C73 H73A 0.9600 . ?
C73 H73B 0.9600 . ?
C73 H73C 0.9600 . ?
C74 H74A 0.9600 . ?
C74 H74B 0.9600 . ?
C74 H74C 0.9600 . ?
C75 H75A 0.9600 . ?
C75 H75B 0.9600 . ?
C75 H75C 0.9600 . ?
C76 H76A 0.9600 . ?
C76 H76B 0.9600 . ?
C76 H76C 0.9600 . ?
C77 H77A 0.9600 . ?
C77 H77B 0.9600 . ?
C77 H77C 0.9600 . ?
C78 H78A 0.9600 . ?
C78 H78B 0.9600 . ?
C78 H78C 0.9600 . ?
C79 H79A 0.9600 . ?
C79 H79B 0.9600 . ?
C79 H79C 0.9600 . ?
C80 H80A 0.9600 . ?
C80 H80B 0.9600 . ?
C80 H80C 0.9600 . ?
C81 H81A 0.9600 . ?
C81 H81B 0.9600 . ?
C81 H81C 0.9600 . ?
C82 H82A 0.9600 . ?
C82 H82B 0.9600 . ?
C82 H82C 0.9600 . ?
C83 H83A 0.9600 . ?
C83 H83B 0.9600 . ?
C83 H83C 0.9600 . ?
C84 H84A 0.9600 . ?
C84 H84B 0.9600 . ?
C84 H84C 0.9600 . ?
C85 H85A 0.9600 . ?
C85 H85B 0.9600 . ?
C85 H85C 0.9600 . ?
C86 H86A 0.9600 . ?
C86 H86B 0.9600 . ?
C86 H86C 0.9600 . ?
C87 H87A 0.9600 . ?
C87 H87B 0.9600 . ?
C87 H87C 0.9600 . ?
C88 H88A 0.9600 . ?
C88 H88B 0.9600 . ?
C88 H88C 0.9600 . ?
C89 H89A 0.9600 . ?
C89 H89B 0.9600 . ?
C89 H89C 0.9600 . ?
C90 H90A 0.9600 . ?
C90 H90B 0.9600 . ?
C90 H90C 0.9600 . ?
C91 H91A 0.9600 . ?
C91 H91B 0.9600 . ?
C91 H91C 0.9600 . ?
C92 H92A 0.9600 . ?
C92 H92B 0.9600 . ?
C92 H92C 0.9600 . ?
C93 H93A 0.9600 . ?
C93 H93B 0.9600 . ?
C93 H93C 0.9600 . ?
C94 H94A 0.9600 . ?
C94 H94B 0.9600 . ?
C94 H94C 0.9600 . ?
C95 H95A 0.9600 . ?
C95 H95B 0.9600 . ?
C95 H95C 0.9600 . ?
C96 H96A 0.9600 . ?
C96 H96B 0.9600 . ?
C96 H96C 0.9600 . ?
C97 H97A 0.9600 . ?
C97 H97B 0.9600 . ?
C97 H97C 0.9600 . ?
N1 C1 1.11(2) . ?
C1 C2 1.37(2) . ?
C2 H2A 0.9600 . ?
C2 H2B 0.9600 . ?
C2 H2C 0.9600 . ?
